data_4067173
loop_
_publ_author_name
'Muraoka, Takako'
'Nakamura, Tomoko'
'Nakamura, Atsushi'
'Ueno, Keiji'

_publ_section_title
;
 Reactions of (Silyl)(silylene)tungsten and -molybdenum Complexes with
 Sulfur Reagents
;
_journal_issue 24
_journal_name_full Organometallics
_journal_page_first 6624
_journal_paper_doi 10.1021/om100875h
_journal_volume 29
_journal_year 2010
_chemical_formula_moiety 'C33 H46 Mo1 O2 S3 Si2'
_chemical_formula_sum 'C33 H46 Mo O2 S3 Si2'
_chemical_formula_weight 723.00
_chemical_name_systematic
;
 ?
;
_space_group_IT_number 2
_symmetry_cell_setting triclinic
_symmetry_space_group_name_Hall '-P 1'
_symmetry_space_group_name_H-M 'P -1'
_atom_sites_solution_hydrogens geom
_atom_sites_solution_primary direct
_atom_sites_solution_secondary difmap
_audit_creation_method SHELXL-97
_cell_angle_alpha 72.646(10)
_cell_angle_beta 84.658(12)
_cell_angle_gamma 82.205(12)
_cell_formula_units_Z 2
_cell_length_a 8.6148(11)
_cell_length_b 12.2402(14)
_cell_length_c 17.782(2)
_cell_measurement_reflns_used 4442
_cell_measurement_temperature 150(2)
_cell_measurement_theta_max 32.0307
_cell_measurement_theta_min 1.7539
_cell_volume 1770.4(4)
_computing_cell_refinement 'CrystalClear (Rigaku Corp., 2000)'
_computing_data_collection 'CrystalClear (Rigaku Corp., 2000)'
_computing_data_reduction 'CrystalClear (Rigaku Corp., 2000)'
_computing_molecular_graphics 'Ortep-3 for Windows (Farrugia, 1997)'
_computing_publication_material 'WinGX publication routines (Farrugia, 1999)'
_computing_structure_refinement 'SHELXL-97 (Sheldrick, 2008)'
_computing_structure_solution 'SHELXS-86 (Sheldrick, 1986)'
_diffrn_ambient_temperature 150(2)
_diffrn_detector_area_resol_mean 10
_diffrn_measured_fraction_theta_full 0.676
_diffrn_measured_fraction_theta_max 0.676
_diffrn_measurement_method dtprofit.ref
_diffrn_radiation_monochromator graphite
_diffrn_radiation_source 'rotating anode'
_diffrn_radiation_type MoK\a
_diffrn_radiation_wavelength 0.71073
_diffrn_reflns_av_R_equivalents 0.0329
_diffrn_reflns_av_sigmaI/netI 0.0499
_diffrn_reflns_limit_h_max 10
_diffrn_reflns_limit_h_min -10
_diffrn_reflns_limit_k_max 16
_diffrn_reflns_limit_k_min -16
_diffrn_reflns_limit_l_max 23
_diffrn_reflns_limit_l_min -23
_diffrn_reflns_number 15853
_diffrn_reflns_theta_full 32.24
_diffrn_reflns_theta_max 32.24
_diffrn_reflns_theta_min 1.75
_exptl_absorpt_coefficient_mu 0.643
_exptl_absorpt_correction_T_max 1
_exptl_absorpt_correction_T_min 0.3174
_exptl_absorpt_correction_type multi-scan
_exptl_crystal_colour 'dark red'
_exptl_crystal_density_diffrn 1.356
_exptl_crystal_density_method 'not measured'
_exptl_crystal_description platelet
_exptl_crystal_F_000 756
_exptl_crystal_size_max 0.4
_exptl_crystal_size_mid 0.4
_exptl_crystal_size_min 0.15
_refine_diff_density_max 1.544
_refine_diff_density_min -2.702
_refine_diff_density_rms 0.206
_refine_ls_extinction_method none
_refine_ls_goodness_of_fit_ref 1.390
_refine_ls_hydrogen_treatment mixed
_refine_ls_matrix_type full
_refine_ls_number_parameters 384
_refine_ls_number_reflns 8475
_refine_ls_number_restraints 0
_refine_ls_restrained_S_all 1.390
_refine_ls_R_factor_all 0.1725
_refine_ls_R_factor_gt 0.1547
_refine_ls_shift/su_max 0.001
_refine_ls_shift/su_mean 0.000
_refine_ls_structure_factor_coef Fsqd
_refine_ls_weighting_details 'calc w=1/[\s^2^(Fo^2^)+(0.2000P)^2^+0.0000P] where P=(Fo^2^+2Fc^2^)/3'
_refine_ls_weighting_scheme calc
_refine_ls_wR_factor_gt 0.3787
_refine_ls_wR_factor_ref 0.4035
_reflns_number_gt 6125
_reflns_number_total 8475
_reflns_threshold_expression >2\s(I)
_cod_data_source_file om100875h_si_002.cif
_cod_data_source_block 5
_cod_depositor_comments
;
The following automatic conversions were performed:

'_exptl_absorpt_correction_type' value 'Multi-scan' changed to
'multi-scan' according to
/home/saulius/struct/CIF-dictionaries/cif_core.dic dictionary named
'cif_core.dic' version 2.4.1 from 2010-06-29.

Automatic conversion script
Id: cif_fix_values 1715 2011-07-08 13:25:40Z adriana 
;
_cod_database_code 4067173

loop_
_symmetry_equiv_pos_as_xyz
'x, y, z'
'-x, -y, -z'

loop_
_atom_site_label
_atom_site_type_symbol
_atom_site_fract_x
_atom_site_fract_y
_atom_site_fract_z
_atom_site_U_iso_or_equiv
_atom_site_adp_type
_atom_site_occupancy
_atom_site_symmetry_multiplicity
_atom_site_calc_flag
_atom_site_refinement_flags
Mo Mo 0.05467(7) 0.71104(5) 0.74635(4) 0.0678(3) Uani 1 1 d .
S1 S -0.0713(3) 0.7266(2) 0.64577(13) 0.0838(6) Uani 1 1 d .
S2 S 0.0622(2) 0.50887(16) 0.81890(12) 0.0742(5) Uani 1 1 d .
S3 S 0.2700(3) 0.80784(17) 0.70120(12) 0.0758(5) Uani 1 1 d .
Si1 Si 0.2443(3) 0.39247(18) 0.78902(13) 0.0726(5) Uani 1 1 d .
Si2 Si 0.3386(3) 0.6621(2) 0.58572(14) 0.0787(6) Uani 1 1 d .
O1 O 0.3906(6) 0.4721(4) 0.7510(3) 0.0748(13) Uani 1 1 d .
O2 O 0.4485(9) 0.6042(5) 0.8047(4) 0.103(2) Uani 1 1 d .
C2 C 0.3825(10) 0.5842(6) 0.7534(5) 0.0745(18) Uani 1 1 d .
C1 C 0.2937(10) 0.6668(6) 0.6921(5) 0.0718(17) Uani 1 1 d .
C3 C 0.2897(12) 0.8118(8) 0.5180(5) 0.092(3) Uani 1 1 d .
H3A H 0.3739 0.8569 0.5157 0.138 Uiso 1 1 calc R
H3B H 0.1948 0.8473 0.5378 0.138 Uiso 1 1 calc R
H3C H 0.2754 0.8075 0.4661 0.138 Uiso 1 1 calc R
C4 C 0.5518(11) 0.6212(8) 0.5767(6) 0.102(3) Uani 1 1 d .
H4A H 0.5761 0.5414 0.6052 0.152 Uiso 1 1 calc R
H4B H 0.6057 0.6677 0.5983 0.152 Uiso 1 1 calc R
H4C H 0.5848 0.6329 0.5221 0.152 Uiso 1 1 calc R
C5 C 0.2341(13) 0.5612(8) 0.5527(5) 0.095(3) Uani 1 1 d .
H5A H 0.2477 0.5777 0.4964 0.143 Uiso 1 1 calc R
H5B H 0.1243 0.5710 0.5678 0.143 Uiso 1 1 calc R
H5C H 0.2767 0.4832 0.5771 0.143 Uiso 1 1 calc R
C6 C 0.2215(9) 0.3153(7) 0.7132(5) 0.0754(18) Uani 1 1 d .
C7 C 0.0871(10) 0.3212(7) 0.6737(5) 0.0782(19) Uani 1 1 d .
C8 C 0.0888(11) 0.2565(7) 0.6207(5) 0.080(2) Uani 1 1 d .
H8 H -0.0026 0.2610 0.5953 0.096 Uiso 1 1 calc R
C9 C 0.2141(13) 0.1886(7) 0.6044(5) 0.088(2) Uani 1 1 d .
C10 C 0.3502(12) 0.1829(7) 0.6424(5) 0.084(2) Uani 1 1 d .
H10 H 0.4393 0.1365 0.6319 0.101 Uiso 1 1 calc R
C11 C 0.3558(9) 0.2449(6) 0.6957(4) 0.0710(16) Uani 1 1 d .
C12 C -0.0661(10) 0.3952(8) 0.6863(6) 0.090(2) Uani 1 1 d .
H12A H -0.0982 0.3748 0.7415 0.135 Uiso 1 1 calc R
H12B H -0.1463 0.3819 0.6571 0.135 Uiso 1 1 calc R
H12C H -0.0498 0.4751 0.6683 0.135 Uiso 1 1 calc R
C13 C 0.2122(13) 0.1168(8) 0.5488(5) 0.096(3) Uani 1 1 d .
H13A H 0.1920 0.0402 0.5784 0.143 Uiso 1 1 calc R
H13B H 0.3121 0.1141 0.5201 0.143 Uiso 1 1 calc R
H13C H 0.1314 0.1507 0.5124 0.143 Uiso 1 1 calc R
C14 C 0.5146(11) 0.2393(8) 0.7296(5) 0.088(2) Uani 1 1 d .
H14A H 0.5823 0.1741 0.7216 0.133 Uiso 1 1 calc R
H14B H 0.4998 0.2316 0.7850 0.133 Uiso 1 1 calc R
H14C H 0.5614 0.3085 0.7033 0.133 Uiso 1 1 calc R
C15 C 0.2837(11) 0.2784(7) 0.8861(5) 0.081(2) Uani 1 1 d .
C16 C 0.1776(12) 0.1987(7) 0.9164(5) 0.084(2) Uani 1 1 d .
C17 C 0.2020(13) 0.1111(7) 0.9885(5) 0.091(3) Uani 1 1 d .
H17 H 0.1263 0.0610 1.0088 0.110 Uiso 1 1 calc R
C18 C 0.3315(13) 0.0982(8) 1.0285(5) 0.093(3) Uani 1 1 d .
C19 C 0.4391(14) 0.1771(8) 1.0008(5) 0.096(3) Uani 1 1 d .
H19 H 0.5274 0.1703 1.0290 0.115 Uiso 1 1 calc R
C20 C 0.4173(12) 0.2665(7) 0.9314(5) 0.088(2) Uani 1 1 d .
C21 C 0.0251(12) 0.2067(7) 0.8779(6) 0.092(2) Uani 1 1 d .
H21A H -0.0218 0.2853 0.8629 0.137 Uiso 1 1 calc R
H21B H -0.0454 0.1596 0.9146 0.137 Uiso 1 1 calc R
H21C H 0.0458 0.1801 0.8319 0.137 Uiso 1 1 calc R
C22 C 0.3606(16) 0.0020(8) 1.1056(6) 0.120(4) Uani 1 1 d .
H22A H 0.2724 0.0049 1.1424 0.181 Uiso 1 1 calc R
H22B H 0.4534 0.0122 1.1276 0.181 Uiso 1 1 calc R
H22C H 0.3744 -0.0713 1.0951 0.181 Uiso 1 1 calc R
C23 C 0.5412(13) 0.3461(9) 0.9062(6) 0.104(3) Uani 1 1 d .
H23A H 0.6226 0.3216 0.9430 0.156 Uiso 1 1 calc R
H23B H 0.4961 0.4229 0.9047 0.156 Uiso 1 1 calc R
H23C H 0.5847 0.3453 0.8546 0.156 Uiso 1 1 calc R
C24 C -0.1493(9) 0.7140(7) 0.8519(5) 0.0728(17) Uani 1 1 d .
C25 C -0.0023(10) 0.7339(7) 0.8772(5) 0.0792(19) Uani 1 1 d .
C26 C 0.0367(10) 0.8396(7) 0.8287(5) 0.0788(19) Uani 1 1 d .
C27 C -0.0795(10) 0.8835(6) 0.7696(5) 0.0782(19) Uani 1 1 d .
C28 C -0.1936(9) 0.8080(6) 0.7863(5) 0.0717(17) Uani 1 1 d .
C29 C -0.2460(10) 0.6186(7) 0.8965(5) 0.081(2) Uani 1 1 d .
H29A H -0.3462 0.6513 0.9131 0.122 Uiso 1 1 calc R
H29B H -0.1925 0.5709 0.9419 0.122 Uiso 1 1 calc R
H29C H -0.2610 0.5729 0.8628 0.122 Uiso 1 1 calc R
C30 C 0.0807(12) 0.6614(8) 0.9485(5) 0.093(3) Uani 1 1 d .
H30A H 0.0631 0.5824 0.9583 0.139 Uiso 1 1 calc R
H30B H 0.0411 0.6873 0.9933 0.139 Uiso 1 1 calc R
H30C H 0.1911 0.6678 0.9397 0.139 Uiso 1 1 calc R
C31 C 0.1679(11) 0.9016(8) 0.8427(6) 0.092(2) Uani 1 1 d .
H31A H 0.1390 0.9293 0.8878 0.138 Uiso 1 1 calc R
H31B H 0.1852 0.9655 0.7971 0.138 Uiso 1 1 calc R
H31C H 0.2624 0.8492 0.8520 0.138 Uiso 1 1 calc R
C32 C -0.0837(10) 0.9999(7) 0.7057(5) 0.086(2) Uani 1 1 d .
H32A H -0.0963 0.9891 0.6554 0.130 Uiso 1 1 calc R
H32B H 0.0127 1.0320 0.7040 0.130 Uiso 1 1 calc R
H32C H -0.1701 1.0514 0.7178 0.130 Uiso 1 1 calc R
C33 C -0.3407(11) 0.8292(8) 0.7478(6) 0.091(2) Uani 1 1 d .
H33A H -0.4069 0.7711 0.7755 0.136 Uiso 1 1 calc R
H33B H -0.3201 0.8267 0.6943 0.136 Uiso 1 1 calc R
H33C H -0.3923 0.9037 0.7481 0.136 Uiso 1 1 calc R

loop_
_atom_site_aniso_label
_atom_site_aniso_U_11
_atom_site_aniso_U_22
_atom_site_aniso_U_33
_atom_site_aniso_U_23
_atom_site_aniso_U_13
_atom_site_aniso_U_12
Mo 0.0699(5) 0.0495(4) 0.0853(5) -0.0218(3) -0.0051(3) -0.0059(3)
S1 0.0855(15) 0.0712(13) 0.0965(14) -0.0274(10) -0.0130(10) -0.0026(10)
S2 0.0774(12) 0.0503(9) 0.0943(12) -0.0222(8) 0.0020(8) -0.0071(7)
S3 0.0809(13) 0.0532(10) 0.0951(13) -0.0249(8) 0.0024(9) -0.0107(8)
Si1 0.0781(14) 0.0509(11) 0.0888(13) -0.0210(9) -0.0029(9) -0.0070(9)
Si2 0.0864(16) 0.0564(12) 0.0930(14) -0.0247(10) 0.0041(10) -0.0064(10)
O1 0.078(3) 0.053(3) 0.094(3) -0.023(2) -0.003(2) -0.006(2)
O2 0.114(6) 0.066(4) 0.136(5) -0.027(3) -0.045(4) -0.014(3)
C2 0.078(5) 0.048(4) 0.096(5) -0.017(3) -0.008(4) -0.010(3)
C1 0.078(5) 0.054(4) 0.086(5) -0.022(3) -0.003(3) -0.013(3)
C3 0.113(7) 0.071(5) 0.086(5) -0.023(4) 0.004(4) 0.000(5)
C4 0.082(6) 0.075(6) 0.127(7) -0.013(5) 0.016(5) 0.007(4)
C5 0.133(8) 0.059(5) 0.092(5) -0.019(4) -0.007(5) -0.012(5)
C6 0.072(5) 0.057(4) 0.093(5) -0.017(3) 0.002(3) -0.010(3)
C7 0.074(5) 0.060(4) 0.103(5) -0.027(4) -0.009(4) -0.006(3)
C8 0.086(6) 0.061(4) 0.098(5) -0.022(4) -0.016(4) -0.015(4)
C9 0.122(7) 0.057(4) 0.082(5) -0.013(3) 0.002(4) -0.019(4)
C10 0.105(6) 0.058(4) 0.094(5) -0.030(4) 0.009(4) -0.015(4)
C11 0.068(4) 0.055(4) 0.089(5) -0.020(3) -0.007(3) -0.003(3)
C12 0.085(6) 0.081(6) 0.115(6) -0.042(5) -0.020(4) -0.003(4)
C13 0.131(8) 0.073(6) 0.089(5) -0.030(4) 0.004(5) -0.025(5)
C14 0.088(6) 0.075(5) 0.101(6) -0.031(4) -0.009(4) 0.012(4)
C15 0.090(6) 0.059(4) 0.090(5) -0.023(4) -0.001(4) 0.001(4)
C16 0.104(6) 0.050(4) 0.095(5) -0.021(3) 0.003(4) -0.002(4)
C17 0.120(8) 0.054(4) 0.092(5) -0.015(4) 0.014(5) -0.008(4)
C18 0.113(7) 0.063(5) 0.088(5) -0.013(4) 0.009(5) 0.009(5)
C19 0.132(8) 0.064(5) 0.085(5) -0.018(4) -0.013(5) 0.014(5)
C20 0.113(7) 0.056(4) 0.098(6) -0.030(4) -0.005(5) 0.002(4)
C21 0.106(7) 0.057(4) 0.110(6) -0.021(4) 0.003(5) -0.016(4)
C22 0.195(13) 0.053(5) 0.092(6) -0.010(4) 0.000(6) 0.028(6)
C23 0.118(8) 0.076(6) 0.115(7) -0.017(5) -0.043(6) 0.003(5)
C24 0.070(5) 0.059(4) 0.090(5) -0.025(3) -0.005(3) 0.002(3)
C25 0.088(6) 0.060(4) 0.091(5) -0.024(3) -0.002(4) -0.007(4)
C26 0.081(5) 0.059(4) 0.103(5) -0.035(4) 0.004(4) -0.011(3)
C27 0.087(6) 0.049(4) 0.096(5) -0.019(3) -0.006(4) -0.001(3)
C28 0.065(4) 0.049(3) 0.102(5) -0.023(3) -0.012(3) -0.001(3)
C29 0.083(5) 0.061(4) 0.093(5) -0.015(4) 0.001(4) -0.004(3)
C30 0.098(7) 0.082(6) 0.103(6) -0.037(5) -0.023(5) 0.008(5)
C31 0.100(7) 0.081(6) 0.108(6) -0.043(5) 0.003(5) -0.023(5)
C32 0.084(6) 0.058(4) 0.110(6) -0.020(4) 0.002(4) 0.002(4)
C33 0.083(6) 0.070(5) 0.112(6) -0.013(4) -0.014(4) -0.010(4)

loop_
_atom_type_symbol
_atom_type_description
_atom_type_scat_dispersion_real
_atom_type_scat_dispersion_imag
_atom_type_scat_source
C C 0.0033 0.0016 'International Tables Vol C Tables 4.2.6.8 and 6.1.1.4'
H H 0.0000 0.0000 'International Tables Vol C Tables 4.2.6.8 and 6.1.1.4'
O O 0.0106 0.0060 'International Tables Vol C Tables 4.2.6.8 and 6.1.1.4'
Si Si 0.0817 0.0704 'International Tables Vol C Tables 4.2.6.8 and 6.1.1.4'
S S 0.1246 0.1234 'International Tables Vol C Tables 4.2.6.8 and 6.1.1.4'
Mo Mo -1.6832 0.6857 'International Tables Vol C Tables 4.2.6.8 and 6.1.1.4'

loop_
_geom_angle_atom_site_label_1
_geom_angle_atom_site_label_2
_geom_angle_atom_site_label_3
_geom_angle
S1 Mo C1 95.9(2)
S1 Mo S3 106.52(9)
C1 Mo S3 45.64(19)
S1 Mo C27 94.2(2)
C1 Mo C27 133.7(3)
S3 Mo C27 88.2(2)
S1 Mo S2 103.84(8)
C1 Mo S2 87.1(2)
S3 Mo S2 125.19(8)
C27 Mo S2 133.5(2)
S1 Mo C25 137.6(2)
C1 Mo C25 126.6(3)
S3 Mo C25 103.1(2)
C27 Mo C25 56.9(3)
S2 Mo C25 82.3(2)
S1 Mo C26 129.2(2)
C1 Mo C26 117.4(3)
S3 Mo C26 77.8(2)
C27 Mo C26 35.0(3)
S2 Mo C26 114.4(2)
C25 Mo C26 33.2(3)
S1 Mo C28 81.88(19)
C1 Mo C28 165.7(3)
S3 Mo C28 121.41(18)
C27 Mo C28 33.3(3)
S2 Mo C28 107.14(18)
C25 Mo C28 56.7(3)
C26 Mo C28 56.3(3)
S1 Mo C24 104.48(19)
C1 Mo C24 157.1(3)
S3 Mo C24 133.8(2)
C27 Mo C24 55.9(3)
S2 Mo C24 77.98(19)
C25 Mo C24 34.7(3)
C26 Mo C24 56.0(3)
C28 Mo C24 33.4(2)
Si1 S2 Mo 118.38(11)
C1 S3 Mo 66.3(3)
O1 Si1 C15 114.9(4)
O1 Si1 C6 104.5(3)
C15 Si1 C6 107.5(4)
O1 Si1 S2 104.5(2)
C15 Si1 S2 104.0(3)
C6 Si1 S2 122.0(3)
C4 Si2 C5 109.1(5)
C4 Si2 C3 108.8(4)
C5 Si2 C3 107.9(4)
C4 Si2 C1 105.7(5)
C5 Si2 C1 116.9(4)
C3 Si2 C1 108.2(4)
C2 O1 Si1 121.3(5)
O2 C2 O1 118.9(7)
O2 C2 C1 127.0(7)
O1 C2 C1 114.1(7)
C2 C1 S3 113.5(6)
C2 C1 Si2 118.4(6)
S3 C1 Si2 113.2(4)
C2 C1 Mo 107.6(5)
S3 C1 Mo 68.1(3)
Si2 C1 Mo 125.9(4)
C7 C6 C11 117.4(8)
C7 C6 Si1 126.7(6)
C11 C6 Si1 115.9(6)
C6 C7 C8 119.5(8)
C6 C7 C12 122.9(7)
C8 C7 C12 117.6(7)
C9 C8 C7 123.7(8)
C8 C9 C10 117.6(8)
C8 C9 C13 122.9(9)
C10 C9 C13 119.4(9)
C11 C10 C9 121.4(9)
C10 C11 C6 120.4(8)
C10 C11 C14 117.0(8)
C6 C11 C14 122.5(7)
C16 C15 C20 116.3(8)
C16 C15 Si1 118.6(7)
C20 C15 Si1 125.1(7)
C15 C16 C17 120.9(9)
C15 C16 C21 121.8(8)
C17 C16 C21 117.1(9)
C18 C17 C16 122.0(9)
C17 C18 C19 118.8(9)
C17 C18 C22 122.3(11)
C19 C18 C22 118.8(11)
C18 C19 C20 121.0(10)
C19 C20 C15 120.9(10)
C19 C20 C23 116.7(10)
C15 C20 C23 122.3(8)
C28 C24 C25 107.7(7)
C28 C24 C29 126.9(7)
C25 C24 C29 124.7(7)
C28 C24 Mo 73.3(5)
C25 C24 Mo 71.5(5)
C29 C24 Mo 127.7(5)
C26 C25 C24 107.5(7)
C26 C25 C30 125.9(8)
C24 C25 C30 126.1(8)
C26 C25 Mo 73.7(5)
C24 C25 Mo 73.8(5)
C30 C25 Mo 124.0(6)
C25 C26 C27 107.9(7)
C25 C26 C31 124.5(8)
C27 C26 C31 127.3(8)
C25 C26 Mo 73.1(5)
C27 C26 Mo 71.2(4)
C31 C26 Mo 126.7(6)
C28 C27 C26 108.2(7)
C28 C27 C32 126.3(7)
C26 C27 C32 125.1(8)
C28 C27 Mo 75.7(4)
C26 C27 Mo 73.8(4)
C32 C27 Mo 121.7(6)
C27 C28 C24 108.5(7)
C27 C28 C33 125.2(7)
C24 C28 C33 126.0(8)
C27 C28 Mo 71.0(5)
C24 C28 Mo 73.3(4)
C33 C28 Mo 126.4(6)

loop_
_geom_bond_atom_site_label_1
_geom_bond_atom_site_label_2
_geom_bond_distance
Mo S1 2.125(2)
Mo C1 2.260(8)
Mo S3 2.290(2)
Mo C27 2.395(8)
Mo S2 2.421(2)
Mo C25 2.423(8)
Mo C26 2.430(8)
Mo C28 2.453(8)
Mo C24 2.454(8)
S2 Si1 2.113(3)
S3 C1 1.765(8)
Si1 O1 1.666(6)
Si1 C15 1.893(9)
Si1 C6 1.900(9)
Si2 C4 1.843(9)
Si2 C5 1.874(9)
Si2 C3 1.885(9)
Si2 C1 1.911(8)
O1 C2 1.378(9)
O2 C2 1.218(10)
C2 C1 1.443(11)
C6 C7 1.392(11)
C6 C11 1.414(10)
C7 C8 1.400(11)
C7 C12 1.534(12)
C8 C9 1.335(13)
C9 C10 1.391(13)
C9 C13 1.508(11)
C10 C11 1.388(10)
C11 C14 1.531(11)
C15 C16 1.384(13)
C15 C20 1.433(12)
C16 C17 1.416(12)
C16 C21 1.516(13)
C17 C18 1.345(13)
C18 C19 1.381(15)
C18 C22 1.533(12)
C19 C20 1.393(12)
C20 C23 1.490(14)
C24 C28 1.411(10)
C24 C25 1.456(11)
C24 C29 1.509(11)
C25 C26 1.388(11)
C25 C30 1.494(11)
C26 C27 1.452(12)
C26 C31 1.522(11)
C27 C28 1.392(11)
C27 C32 1.532(11)
C28 C33 1.453(10)
